data_7100654
loop_
_publ_author_name
'Nagao Kobayashi'
'Takamitsu Fukuda'
'Yusuke Ogi'

_publ_section_title
;
Skeletal Modification of a Non-Planar Phthalocyanine
Analogue under Very Mild Conditions
;
_journal_name_full 'Chemical Communications'
_journal_paper_doi 10.1039/b512442e
_journal_year 2006
_chemical_formula_moiety 'C58 H54 N8 Ni O2'
_chemical_formula_sum 'C58 H54 N8 Ni O2'
_chemical_formula_weight 953.80
_space_group_IT_number 2
_symmetry_cell_setting triclinic
_symmetry_Int_Tables_number 2
_symmetry_space_group_name_Hall '-P 1'
_symmetry_space_group_name_H-M 'P -1'
_cell_angle_alpha 73.82(2)
_cell_angle_beta 75.54(2)
_cell_angle_gamma 64.453(18)
_cell_formula_units_Z 2
_cell_length_a 11.817(5)
_cell_length_b 15.359(6)
_cell_length_c 15.504(6)
_cell_measurement_temperature 223(2)
_cell_volume 2410.9(17)
_diffrn_ambient_temperature 223(2)
_exptl_crystal_density_diffrn 1.314
_cod_database_code 7100654

loop_
_symmetry_equiv_pos_as_xyz
'x, y, z'
'-x, -y, -z'

loop_
_atom_site_label
_atom_site_type_symbol
_atom_site_fract_x
_atom_site_fract_y
_atom_site_fract_z
_atom_site_U_iso_or_equiv
_atom_site_adp_type
_atom_site_occupancy
_atom_site_symmetry_multiplicity
_atom_site_calc_flag
_atom_site_refinement_flags
_atom_site_disorder_assembly
_atom_site_disorder_group
Ni1 Ni 0.13326(3) 0.05413(2) 0.21611(2) 0.02547(11) Uani 1 1 d . . .
O1 O 0.0048(2) 0.19695(16) 0.01621(15) 0.0471(5) Uani 1 1 d . . .
O2 O 0.15772(16) -0.15782(13) 0.20590(12) 0.0283(4) Uani 1 1 d . . .
N1 N 0.0095(2) 0.17376(15) 0.17340(15) 0.0287(5) Uani 1 1 d . . .
N2 N 0.1454(2) 0.24549(17) 0.05441(17) 0.0363(6) Uani 1 1 d . . .
N3 N 0.2612(2) 0.09696(15) 0.15166(15) 0.0272(5) Uani 1 1 d . . .
N4 N 0.4386(2) -0.03305(16) 0.21683(15) 0.0288(5) Uani 1 1 d . . .
N5 N 0.25512(19) -0.06959(15) 0.24449(15) 0.0250(5) Uani 1 1 d . . .
N6 N 0.13507(19) -0.15528(15) 0.35556(14) 0.0250(5) Uani 1 1 d . . .
N7 N 0.01290(19) 0.01621(15) 0.30149(15) 0.0264(5) Uani 1 1 d . . .
N8 N -0.1629(2) 0.17212(16) 0.29242(15) 0.0302(5) Uani 1 1 d . . .
C1 C -0.1091(2) 0.20990(18) 0.21147(19) 0.0294(6) Uani 1 1 d . . .
C2 C -0.1916(3) 0.3040(2) 0.1564(2) 0.0340(6) Uani 1 1 d . . .
C3 C -0.0887(3) 0.3372(2) 0.0881(2) 0.0416(7) Uani 1 1 d . . .
C4 C 0.0262(3) 0.2343(2) 0.0817(2) 0.0395(7) Uani 1 1 d . . .
C5 C 0.2448(3) 0.18445(19) 0.08732(19) 0.0314(6) Uani 1 1 d . . .
C6 C 0.3718(3) 0.1953(2) 0.0551(2) 0.0383(7) Uani 1 1 d . . .
C7 C 0.4463(3) 0.1269(2) 0.1338(2) 0.0340(6) Uani 1 1 d . . .
C8 C 0.3801(2) 0.05584(19) 0.17103(18) 0.0270(6) Uani 1 1 d . . .
C9 C 0.3766(2) -0.09465(18) 0.24353(17) 0.0249(5) Uani 1 1 d . . .
C10 C 0.4413(2) -0.20259(19) 0.27039(18) 0.0264(6) Uani 1 1 d . . .
C11 C 0.3515(2) -0.24207(18) 0.27918(18) 0.0262(6) Uani 1 1 d . . .
C12 C 0.2228(2) -0.15699(18) 0.27049(18) 0.0252(6) Uani 1 1 d . . .
C13 C 0.0391(2) -0.07417(18) 0.36319(17) 0.0245(5) Uani 1 1 d . . .
C14 C -0.0677(2) -0.06187(19) 0.43987(18) 0.0266(6) Uani 1 1 d . . .
C15 C -0.1555(2) 0.03498(19) 0.42005(18) 0.0283(6) Uani 1 1 d . . .
C16 C -0.1020(2) 0.08130(19) 0.33239(18) 0.0262(6) Uani 1 1 d . . .
C17 C -0.2836(3) 0.3777(2) 0.2160(2) 0.0514(9) Uani 1 1 d . . .
H1 H -0.3453 0.3524 0.2549 0.077 Uiso 1 1 calc R . .
H2 H -0.3270 0.4399 0.1778 0.077 Uiso 1 1 calc R . .
H3 H -0.2368 0.3875 0.2533 0.077 Uiso 1 1 calc R . .
C18 C -0.2713(3) 0.2771(3) 0.1115(2) 0.0522(9) Uani 1 1 d . . .
H4 H -0.2155 0.2318 0.0716 0.078 Uiso 1 1 calc R . .
H5 H -0.3270 0.3362 0.0765 0.078 Uiso 1 1 calc R . .
H6 H -0.3218 0.2461 0.1581 0.078 Uiso 1 1 calc R . .
C19 C -0.1240(4) 0.3959(3) -0.0039(3) 0.0635(11) Uani 1 1 d . . .
H7 H -0.1992 0.4551 0.0036 0.095 Uiso 1 1 calc R . .
H8 H -0.1410 0.3566 -0.0344 0.095 Uiso 1 1 calc R . .
H9 H -0.0545 0.4136 -0.0400 0.095 Uiso 1 1 calc R . .
C20 C -0.0475(3) 0.3963(2) 0.1296(3) 0.0587(10) Uani 1 1 d . . .
H10 H 0.0235 0.4090 0.0897 0.088 Uiso 1 1 calc R . .
H11 H -0.0223 0.3591 0.1883 0.088 Uiso 1 1 calc R . .
H12 H -0.1177 0.4583 0.1373 0.088 Uiso 1 1 calc R . .
C21 C 0.3581(4) 0.3015(3) 0.0321(3) 0.0653(11) Uani 1 1 d . . .
H13 H 0.3099 0.3368 -0.0179 0.098 Uiso 1 1 calc R . .
H14 H 0.4416 0.3041 0.0149 0.098 Uiso 1 1 calc R . .
H15 H 0.3142 0.3316 0.0848 0.098 Uiso 1 1 calc R . .
C22 C 0.4292(3) 0.1524(3) -0.0331(2) 0.0546(9) Uani 1 1 d . . .
H16 H 0.3718 0.1886 -0.0777 0.082 Uiso 1 1 calc R . .
H17 H 0.4414 0.0836 -0.0194 0.082 Uiso 1 1 calc R . .
H18 H 0.5102 0.1582 -0.0573 0.082 Uiso 1 1 calc R . .
C23 C 0.4171(4) 0.1828(3) 0.2106(2) 0.0569(10) Uani 1 1 d . . .
H19 H 0.3261 0.2169 0.2250 0.085 Uiso 1 1 calc R . .
H20 H 0.4569 0.2301 0.1910 0.085 Uiso 1 1 calc R . .
H21 H 0.4501 0.1364 0.2642 0.085 Uiso 1 1 calc R . .
C24 C 0.5890(3) 0.0763(2) 0.1096(2) 0.0481(8) Uani 1 1 d . . .
H22 H 0.6250 0.0347 0.1638 0.072 Uiso 1 1 calc R . .
H23 H 0.6254 0.1255 0.0843 0.072 Uiso 1 1 calc R . .
H24 H 0.6077 0.0364 0.0652 0.072 Uiso 1 1 calc R . .
C25 C 0.5693(2) -0.2613(2) 0.27652(19) 0.0317(6) Uani 1 1 d . . .
C26 C 0.6017(3) -0.3627(2) 0.2885(2) 0.0381(7) Uani 1 1 d . . .
H25 H 0.6861 -0.4059 0.2944 0.046 Uiso 1 1 calc R . .
C27 C 0.5148(3) -0.4012(2) 0.2920(2) 0.0389(7) Uani 1 1 d . . .
H26 H 0.5425 -0.4697 0.2984 0.047 Uiso 1 1 calc R . .
C28 C 0.3859(3) -0.34217(19) 0.28638(19) 0.0318(6) Uani 1 1 d . . .
C29 C 0.6673(2) -0.2246(2) 0.2751(2) 0.0341(6) Uani 1 1 d . . .
C30 C 0.6490(3) -0.1669(2) 0.3360(2) 0.0422(7) Uani 1 1 d . . .
H27 H 0.5737 -0.1499 0.3777 0.051 Uiso 1 1 calc R . .
C31 C 0.7424(3) -0.1345(3) 0.3352(2) 0.0518(9) Uani 1 1 d . . .
H28 H 0.7299 -0.0952 0.3764 0.062 Uiso 1 1 calc R . .
C32 C 0.8528(3) -0.1592(3) 0.2747(3) 0.0576(10) Uani 1 1 d . . .
H29 H 0.9148 -0.1358 0.2737 0.069 Uiso 1 1 calc R . .
C33 C 0.8724(3) -0.2178(3) 0.2160(2) 0.0546(9) Uani 1 1 d . . .
H30 H 0.9488 -0.2357 0.1754 0.066 Uiso 1 1 calc R . .
C34 C 0.7808(3) -0.2513(2) 0.2154(2) 0.0443(8) Uani 1 1 d . . .
H31 H 0.7952 -0.2919 0.1750 0.053 Uiso 1 1 calc R . .
C35 C 0.3015(3) -0.38753(19) 0.2784(2) 0.0342(6) Uani 1 1 d . . .
C36 C 0.3482(3) -0.4538(2) 0.2195(2) 0.0467(8) Uani 1 1 d . . .
H32 H 0.4308 -0.4684 0.1870 0.056 Uiso 1 1 calc R . .
C37 C 0.2739(4) -0.4979(3) 0.2086(3) 0.0581(10) Uani 1 1 d . . .
H33 H 0.3064 -0.5429 0.1693 0.070 Uiso 1 1 calc R . .
C38 C 0.1538(4) -0.4766(3) 0.2545(3) 0.0606(10) Uani 1 1 d . . .
H34 H 0.1033 -0.5062 0.2464 0.073 Uiso 1 1 calc R . .
C39 C 0.1059(3) -0.4109(2) 0.3134(3) 0.0498(9) Uani 1 1 d . . .
H35 H 0.0230 -0.3964 0.3451 0.060 Uiso 1 1 calc R . .
C40 C 0.1794(3) -0.3667(2) 0.3255(2) 0.0375(7) Uani 1 1 d . . .
H36 H 0.1467 -0.3227 0.3656 0.045 Uiso 1 1 calc R . .
C41 C -0.0939(3) -0.1289(2) 0.51466(19) 0.0321(6) Uani 1 1 d . . .
C42 C -0.2084(3) -0.0904(2) 0.5718(2) 0.0469(8) Uani 1 1 d . . .
H37 H -0.2284 -0.1321 0.6249 0.056 Uiso 1 1 calc R . .
C43 C -0.2927(3) 0.0056(2) 0.5533(2) 0.0454(8) Uani 1 1 d . . .
H38 H -0.3671 0.0276 0.5948 0.055 Uiso 1 1 calc R . .
C44 C -0.2712(3) 0.0715(2) 0.47529(19) 0.0323(6) Uani 1 1 d . . .
C45 C -0.0186(3) -0.2366(2) 0.53414(19) 0.0356(7) Uani 1 1 d . . .
C46 C 0.1027(3) -0.2777(2) 0.5555(2) 0.0427(7) Uani 1 1 d . . .
H39 H 0.1419 -0.2368 0.5579 0.051 Uiso 1 1 calc R . .
C47 C 0.1671(4) -0.3790(3) 0.5736(2) 0.0568(9) Uani 1 1 d . . .
H40 H 0.2502 -0.4062 0.5872 0.068 Uiso 1 1 calc R . .
C48 C 0.1108(4) -0.4401(3) 0.5718(3) 0.0632(11) Uani 1 1 d . . .
H41 H 0.1548 -0.5088 0.5843 0.076 Uiso 1 1 calc R . .
C49 C -0.0102(4) -0.3998(3) 0.5515(3) 0.0660(11) Uani 1 1 d . . .
H42 H -0.0494 -0.4412 0.5506 0.079 Uiso 1 1 calc R . .
C50 C -0.0749(3) -0.2993(2) 0.5326(2) 0.0512(9) Uani 1 1 d . . .
H43 H -0.1576 -0.2727 0.5185 0.061 Uiso 1 1 calc R . .
C51 C -0.3731(3) 0.1723(2) 0.45544(19) 0.0338(6) Uani 1 1 d . . .
C52 C -0.4603(3) 0.1897(3) 0.4020(3) 0.0580(10) Uani 1 1 d . . .
H44 H -0.4524 0.1394 0.3747 0.070 Uiso 1 1 calc R . .
C53 C -0.5587(3) 0.2797(3) 0.3879(3) 0.0649(11) Uani 1 1 d . . .
H45 H -0.6173 0.2901 0.3510 0.078 Uiso 1 1 calc R . .
C54 C -0.5731(3) 0.3543(3) 0.4264(2) 0.0541(9) Uani 1 1 d . . .
H46 H -0.6409 0.4158 0.4165 0.065 Uiso 1 1 calc R . .
C55 C -0.4864(3) 0.3378(2) 0.4801(2) 0.0536(9) Uani 1 1 d . . .
H47 H -0.4946 0.3885 0.5069 0.064 Uiso 1 1 calc R . .
C56 C -0.3871(3) 0.2469(2) 0.4953(2) 0.0415(7) Uani 1 1 d . . .
H48 H -0.3291 0.2362 0.5328 0.050 Uiso 1 1 calc R . .
C57 C 0.0911(3) 0.1004(2) 0.0071(3) 0.0585(10) Uani 1 1 d . . .
H49 H 0.1772 0.0971 -0.0041 0.088 Uiso 1 1 calc R . .
H50 H 0.0758 0.0833 -0.0434 0.088 Uiso 1 1 calc R . .
H51 H 0.0795 0.0545 0.0625 0.088 Uiso 1 1 calc R . .
C58 C 0.2293(3) -0.1701(2) 0.1182(2) 0.0398(7) Uani 1 1 d . . .
H52 H 0.2614 -0.1183 0.0935 0.060 Uiso 1 1 calc R . .
H53 H 0.1755 -0.1669 0.0784 0.060 Uiso 1 1 calc R . .
H54 H 0.2999 -0.2336 0.1232 0.060 Uiso 1 1 calc R . .

loop_
_atom_site_aniso_label
_atom_site_aniso_U_11
_atom_site_aniso_U_22
_atom_site_aniso_U_33
_atom_site_aniso_U_23
_atom_site_aniso_U_13
_atom_site_aniso_U_12
Ni1 0.02008(19) 0.02171(18) 0.0311(2) -0.00301(14) -0.00044(14) -0.00802(14)
O1 0.0460(13) 0.0485(13) 0.0422(13) -0.0091(10) -0.0071(10) -0.0138(11)
O2 0.0243(9) 0.0325(10) 0.0285(10) -0.0082(8) -0.0031(8) -0.0105(8)
N1 0.0250(12) 0.0221(11) 0.0341(13) -0.0018(9) -0.0021(10) -0.0081(9)
N2 0.0310(13) 0.0310(13) 0.0414(15) -0.0007(11) -0.0006(11) -0.0134(11)
N3 0.0236(12) 0.0243(11) 0.0324(13) -0.0047(9) -0.0003(9) -0.0107(9)
N4 0.0234(12) 0.0313(12) 0.0320(13) -0.0058(10) -0.0022(9) -0.0121(10)
N5 0.0207(11) 0.0234(11) 0.0292(12) -0.0032(9) -0.0009(9) -0.0098(9)
N6 0.0229(11) 0.0250(11) 0.0269(12) -0.0042(9) -0.0008(9) -0.0112(9)
N7 0.0202(11) 0.0239(11) 0.0322(13) -0.0055(9) -0.0004(9) -0.0080(9)
N8 0.0256(12) 0.0280(12) 0.0314(13) -0.0065(10) 0.0014(10) -0.0080(10)
C1 0.0256(14) 0.0226(13) 0.0378(16) -0.0077(12) -0.0050(12) -0.0060(11)
C2 0.0262(14) 0.0276(14) 0.0372(17) -0.0044(12) -0.0031(12) -0.0025(12)
C3 0.0425(18) 0.0259(15) 0.0468(19) -0.0012(13) -0.0039(14) -0.0097(13)
C4 0.0402(17) 0.0407(17) 0.0370(17) -0.0009(14) -0.0051(13) -0.0196(14)
C5 0.0311(15) 0.0257(14) 0.0349(16) -0.0064(12) 0.0026(12) -0.0126(12)
C6 0.0338(16) 0.0343(16) 0.0438(18) -0.0018(13) 0.0018(13) -0.0181(13)
C7 0.0340(16) 0.0393(16) 0.0343(16) -0.0071(13) -0.0005(12) -0.0217(13)
C8 0.0275(14) 0.0307(14) 0.0259(14) -0.0085(11) 0.0014(11) -0.0151(12)
C9 0.0207(13) 0.0281(13) 0.0240(14) -0.0061(11) -0.0005(10) -0.0086(11)
C10 0.0220(13) 0.0267(13) 0.0268(14) -0.0065(11) -0.0010(11) -0.0067(11)
C11 0.0227(13) 0.0258(13) 0.0258(14) -0.0059(11) -0.0017(11) -0.0061(11)
C12 0.0220(13) 0.0226(13) 0.0287(14) -0.0058(11) -0.0011(11) -0.0077(11)
C13 0.0244(13) 0.0242(13) 0.0265(14) -0.0060(11) -0.0022(11) -0.0110(11)
C14 0.0237(13) 0.0298(14) 0.0280(15) -0.0081(11) -0.0023(11) -0.0114(11)
C15 0.0245(14) 0.0319(14) 0.0295(15) -0.0115(12) -0.0011(11) -0.0103(12)
C16 0.0245(14) 0.0274(13) 0.0295(15) -0.0069(11) -0.0028(11) -0.0125(11)
C17 0.0397(18) 0.0342(17) 0.059(2) -0.0105(16) 0.0020(16) 0.0009(14)
C18 0.0388(18) 0.056(2) 0.058(2) -0.0088(17) -0.0140(16) -0.0130(16)
C19 0.061(2) 0.044(2) 0.060(2) 0.0083(18) -0.0089(19) -0.0087(18)
C20 0.053(2) 0.0293(17) 0.088(3) -0.0133(17) 0.0012(19) -0.0155(16)
C21 0.060(2) 0.046(2) 0.093(3) 0.008(2) -0.015(2) -0.0346(19)
C22 0.0419(19) 0.084(3) 0.0343(19) -0.0073(17) 0.0012(15) -0.0279(19)
C23 0.075(3) 0.073(2) 0.045(2) -0.0233(18) 0.0063(18) -0.050(2)
C24 0.0349(17) 0.056(2) 0.054(2) 0.0016(16) -0.0045(15) -0.0271(16)
C25 0.0231(14) 0.0343(15) 0.0325(16) -0.0077(12) -0.0029(11) -0.0064(12)
C26 0.0249(15) 0.0353(16) 0.0451(18) -0.0088(13) -0.0089(13) -0.0009(13)
C27 0.0358(16) 0.0246(14) 0.0481(19) -0.0094(13) -0.0097(14) -0.0010(12)
C28 0.0281(15) 0.0273(14) 0.0340(16) -0.0062(12) -0.0050(12) -0.0051(12)
C29 0.0211(14) 0.0377(16) 0.0371(17) -0.0019(13) -0.0089(12) -0.0066(12)
C30 0.0313(16) 0.0478(18) 0.0464(19) -0.0119(15) -0.0107(14) -0.0102(14)
C31 0.0419(19) 0.066(2) 0.056(2) -0.0150(18) -0.0143(16) -0.0231(17)
C32 0.039(2) 0.080(3) 0.066(3) -0.007(2) -0.0150(17) -0.0341(19)
C33 0.0281(17) 0.078(3) 0.050(2) -0.0006(19) -0.0036(15) -0.0213(17)
C34 0.0299(16) 0.055(2) 0.0398(18) -0.0097(15) -0.0038(13) -0.0098(15)
C35 0.0387(16) 0.0220(13) 0.0409(17) -0.0027(12) -0.0126(13) -0.0094(12)
C36 0.0484(19) 0.0357(17) 0.053(2) -0.0133(15) -0.0120(16) -0.0084(15)
C37 0.077(3) 0.045(2) 0.063(2) -0.0172(18) -0.021(2) -0.0239(19)
C38 0.079(3) 0.046(2) 0.076(3) -0.0020(19) -0.034(2) -0.035(2)
C39 0.048(2) 0.0410(18) 0.064(2) 0.0035(16) -0.0155(17) -0.0256(16)
C40 0.0398(17) 0.0263(14) 0.0438(18) -0.0031(13) -0.0071(14) -0.0124(13)
C41 0.0306(15) 0.0361(15) 0.0279(15) -0.0049(12) 0.0009(12) -0.0149(13)
C42 0.0431(19) 0.0514(19) 0.0307(17) 0.0030(14) 0.0063(14) -0.0171(16)
C43 0.0351(17) 0.053(2) 0.0322(17) -0.0083(15) 0.0081(13) -0.0093(15)
C44 0.0281(15) 0.0392(16) 0.0275(15) -0.0108(12) 0.0003(11) -0.0109(13)
C45 0.0401(17) 0.0376(16) 0.0251(15) 0.0008(12) -0.0013(12) -0.0175(14)
C46 0.0437(18) 0.0420(18) 0.0404(19) -0.0060(14) -0.0101(14) -0.0140(15)
C47 0.057(2) 0.050(2) 0.051(2) 0.0002(17) -0.0213(18) -0.0090(18)
C48 0.084(3) 0.0324(18) 0.062(3) 0.0111(17) -0.021(2) -0.0187(19)
C49 0.084(3) 0.043(2) 0.077(3) 0.0098(19) -0.023(2) -0.038(2)
C50 0.049(2) 0.049(2) 0.056(2) 0.0074(16) -0.0100(16) -0.0289(17)
C51 0.0252(14) 0.0427(16) 0.0289(15) -0.0135(13) 0.0064(11) -0.0108(13)
C52 0.048(2) 0.055(2) 0.070(3) -0.0313(19) -0.0233(18) 0.0004(17)
C53 0.049(2) 0.065(2) 0.075(3) -0.024(2) -0.030(2) 0.0008(19)
C54 0.0403(19) 0.0422(19) 0.054(2) -0.0083(16) -0.0023(16) 0.0045(15)
C55 0.063(2) 0.0404(18) 0.049(2) -0.0181(16) 0.0002(17) -0.0112(17)
C56 0.0416(18) 0.0441(18) 0.0374(18) -0.0092(14) -0.0020(14) -0.0165(15)
C57 0.061(2) 0.0390(18) 0.054(2) -0.0154(16) -0.0094(18) 0.0043(17)
C58 0.0355(16) 0.0479(18) 0.0321(17) -0.0124(14) -0.0021(13) -0.0114(14)

loop_
_geom_bond_atom_site_label_1
_geom_bond_atom_site_label_2
_geom_bond_distance
_geom_bond_site_symmetry_2
_geom_bond_publ_flag
Ni1 N5 1.835(2) . ?
Ni1 N1 1.855(2) . ?
Ni1 N3 1.858(2) . ?
Ni1 N7 1.860(2) . ?
O1 C57 1.414(4) . ?
O1 C4 1.414(4) . ?
O2 C12 1.413(3) . ?
O2 C58 1.425(3) . ?
N1 C1 1.311(3) . ?
N1 C4 1.485(4) . ?
N2 C5 1.266(4) . ?
N2 C4 1.437(4) . ?
N3 C8 1.343(3) . ?
N3 C5 1.401(3) . ?
N4 C8 1.318(3) . ?
N4 C9 1.353(3) . ?
N5 C9 1.314(3) . ?
N5 C12 1.474(3) . ?
N6 C13 1.284(3) . ?
N6 C12 1.459(3) . ?
N7 C16 1.358(3) . ?
N7 C13 1.405(3) . ?
N8 C16 1.313(3) . ?
N8 C1 1.353(4) . ?
C1 C2 1.510(4) . ?
C2 C17 1.529(4) . ?
C2 C18 1.539(4) . ?
C2 C3 1.566(4) . ?
C3 C19 1.509(5) . ?
C3 C20 1.530(5) . ?
C3 C4 1.587(4) . ?
C5 C6 1.524(4) . ?
C6 C21 1.514(4) . ?
C6 C7 1.547(4) . ?
C6 C22 1.555(4) . ?
C7 C8 1.516(4) . ?
C7 C24 1.518(4) . ?
C7 C23 1.544(4) . ?
C9 C10 1.479(4) . ?
C10 C11 1.396(4) . ?
C10 C25 1.399(4) . ?
C11 C28 1.389(4) . ?
C11 C12 1.526(3) . ?
C13 C14 1.488(4) . ?
C14 C41 1.389(4) . ?
C14 C15 1.399(4) . ?
C15 C44 1.393(4) . ?
C15 C16 1.474(4) . ?
C17 H1 0.9700 . ?
C17 H2 0.9700 . ?
C17 H3 0.9700 . ?
C18 H4 0.9700 . ?
C18 H5 0.9700 . ?
C18 H6 0.9700 . ?
C19 H7 0.9700 . ?
C19 H8 0.9700 . ?
C19 H9 0.9700 . ?
C20 H10 0.9700 . ?
C20 H11 0.9700 . ?
C20 H12 0.9700 . ?
C21 H13 0.9700 . ?
C21 H14 0.9700 . ?
C21 H15 0.9700 . ?
C22 H16 0.9700 . ?
C22 H17 0.9700 . ?
C22 H18 0.9700 . ?
C23 H19 0.9700 . ?
C23 H20 0.9700 . ?
C23 H21 0.9700 . ?
C24 H22 0.9700 . ?
C24 H23 0.9700 . ?
C24 H24 0.9700 . ?
C25 C26 1.402(4) . ?
C25 C29 1.485(4) . ?
C26 C27 1.373(4) . ?
C26 H25 0.9400 . ?
C27 C28 1.408(4) . ?
C27 H26 0.9400 . ?
C28 C35 1.485(4) . ?
C29 C30 1.386(4) . ?
C29 C34 1.393(4) . ?
C30 C31 1.390(4) . ?
C30 H27 0.9400 . ?
C31 C32 1.374(5) . ?
C31 H28 0.9400 . ?
C32 C33 1.366(5) . ?
C32 H29 0.9400 . ?
C33 C34 1.387(5) . ?
C33 H30 0.9400 . ?
C34 H31 0.9400 . ?
C35 C40 1.386(4) . ?
C35 C36 1.399(4) . ?
C36 C37 1.383(5) . ?
C36 H32 0.9400 . ?
C37 C38 1.361(5) . ?
C37 H33 0.9400 . ?
C38 C39 1.391(5) . ?
C38 H34 0.9400 . ?
C39 C40 1.382(4) . ?
C39 H35 0.9400 . ?
C40 H36 0.9400 . ?
C41 C42 1.403(4) . ?
C41 C45 1.485(4) . ?
C42 C43 1.375(4) . ?
C42 H37 0.9400 . ?
C43 C44 1.391(4) . ?
C43 H38 0.9400 . ?
C44 C51 1.501(4) . ?
C45 C46 1.380(4) . ?
C45 C50 1.394(4) . ?
C46 C47 1.385(5) . ?
C46 H39 0.9400 . ?
C47 C48 1.373(5) . ?
C47 H40 0.9400 . ?
C48 C49 1.371(5) . ?
C48 H41 0.9400 . ?
C49 C50 1.377(5) . ?
C49 H42 0.9400 . ?
C50 H43 0.9400 . ?
C51 C52 1.373(4) . ?
C51 C56 1.380(4) . ?
C52 C53 1.373(5) . ?
C52 H44 0.9400 . ?
C53 C54 1.365(5) . ?
C53 H45 0.9400 . ?
C54 C55 1.375(5) . ?
C54 H46 0.9400 . ?
C55 C56 1.386(4) . ?
C55 H47 0.9400 . ?
C56 H48 0.9400 . ?
C57 H49 0.9700 . ?
C57 H50 0.9700 . ?
C57 H51 0.9700 . ?
C58 H52 0.9700 . ?
C58 H53 0.9700 . ?
C58 H54 0.9700 . ?
